data_8104418
loop_
_publ_author_name
'Cordier, G.'
'Ochmann, H.'

_publ_section_title
;
 Crystal structure of disodium phyllo-triarsenidodigallate
;
_journal_name_full 'Zeitschrift fuer Kristallographie (149,1979-)'
_journal_page_first 285
_journal_page_last 286
_journal_volume 197
_journal_year 1991
_chemical_formula_sum 'As3 Ga2 Na2'
_chemical_name_systematic 'Na2 (Ga2 As3)'
_space_group_IT_number 14
_symmetry_space_group_name_Hall '-P 2ybc'
_symmetry_space_group_name_H-M 'P 1 21/c 1'
_cell_angle_alpha 90
_cell_angle_beta 90.2
_cell_angle_gamma 90
_cell_formula_units_Z 8
_cell_length_a 13.175
_cell_length_b 6.705
_cell_length_c 14.459
_cell_volume 1277.277
_citation_journal_id_ASTM ZEKRDZ
_cod_data_source_file Cordier_ZEKRDZ_1991_1479.cif
_cod_data_source_block As3Ga2Na2
_cod_database_code 8104418

loop_
_symmetry_equiv_pos_as_xyz
x,y,z
-x,y+1/2,-z+1/2
-x,-y,-z
x,-y-1/2,z-1/2

loop_
_atom_site_label
_atom_site_type_symbol
_atom_site_fract_x
_atom_site_fract_y
_atom_site_fract_z
_atom_site_occupancy
_atom_site_U_iso_or_equiv
As5 As 0.4798 0.5329 0.1563 1 0.0
As2 As 0.1605 0.5519 0.0861 1 0.0
Ga2 Ga 0.9092 0.2113 0.2708 1 0.0
As4 As 0.2522 0.1617 0.8268 1 0.0
Na2 Na 0.3464 0.4243 0.9769 1 0.0
As6 As 0.2508 0.7914 0.8216 1 0.0
Na4 Na 0.5652 0.0911 0.0854 1 0.0
As3 As 0.3396 0.0572 0.1032 1 0.0
As1 As 0.0307 0.0351 0.1695 1 0.0
Na1 Na 0.8597 0.0476 0.0119 1 0.0
Ga1 Ga 0.318 0.7195 0.1619 1 0.0
Na3 Na 0.0842 0.4546 0.8914 1 0.0
Ga4 Ga 0.413 0.2382 0.2408 1 0.0
Ga3 Ga 0.1864 0.2401 0.1701 1 0.0
